data_4073268
loop_
_publ_author_name
'Cabeza, Javier A.'
'del R\'io, Ignacio'
'Garc\'ia-\'Alvarez, Pablo'
'Miguel, Daniel'

_publ_section_title
;
 Ruthenium Cluster Mediated Transformation of Linear Alkenes into Trienyl
 Ligands. Activation of Five C(sp3)&#x2212;H Bonds of 1-Octene, 1-Nonene,
 and 1-Decene
;
_journal_issue 10
_journal_name_full Organometallics
_journal_page_first 2482
_journal_paper_doi 10.1021/om070205h
_journal_volume 26
_journal_year 2007
_chemical_formula_moiety 'C30 H20 N2 O15 Ru7, C5 H12'
_chemical_formula_sum 'C35 H32 N2 O15 Ru7'
_chemical_formula_weight 1428.12
_chemical_name_systematic
;
  ?
;
_space_group_IT_number 14
_symmetry_cell_setting monoclinic
_symmetry_space_group_name_Hall '-P 2yn'
_symmetry_space_group_name_H-M 'P 1 21/n 1'
_atom_sites_solution_hydrogens geom
_atom_sites_solution_primary direct
_atom_sites_solution_secondary difmap
_audit_creation_method SHELXL-97
_cell_angle_alpha 90.00
_cell_angle_beta 109.14(2)
_cell_angle_gamma 90.00
_cell_formula_units_Z 4
_cell_length_a 10.678(12)
_cell_length_b 29.84(3)
_cell_length_c 14.767(16)
_cell_measurement_temperature 296(2)
_cell_volume 4445(8)
_computing_cell_refinement 'Bruker SMART'
_computing_data_collection 'Bruker SMART'
_computing_data_reduction 'Bruker SHELXTL'
_computing_molecular_graphics 'Bruker SHELXTL'
_computing_publication_material 'Bruker SHELXTL'
_computing_structure_refinement 'SHELXL-97 (Sheldrick, 1997)'
_computing_structure_solution 'SHELXS-97 (Sheldrick, 1990)'
_diffrn_ambient_temperature 296(2)
_diffrn_measured_fraction_theta_full 0.988
_diffrn_measured_fraction_theta_max 0.988
_diffrn_measurement_device_type 'CCD area detector'
_diffrn_measurement_method 'phi and omega scans'
_diffrn_radiation_monochromator graphite
_diffrn_radiation_source 'fine-focus sealed tube'
_diffrn_radiation_type MoK\a
_diffrn_radiation_wavelength 0.71073
_diffrn_reflns_av_R_equivalents 0.0786
_diffrn_reflns_av_sigmaI/netI 0.0566
_diffrn_reflns_limit_h_max 11
_diffrn_reflns_limit_h_min -11
_diffrn_reflns_limit_k_max 26
_diffrn_reflns_limit_k_min -33
_diffrn_reflns_limit_l_max 15
_diffrn_reflns_limit_l_min -16
_diffrn_reflns_number 18980
_diffrn_reflns_theta_full 23.35
_diffrn_reflns_theta_max 23.35
_diffrn_reflns_theta_min 1.36
_exptl_absorpt_coefficient_mu 2.379
_exptl_absorpt_correction_T_max 0.705
_exptl_absorpt_correction_T_min 0.534
_exptl_absorpt_correction_type empirical
_exptl_absorpt_process_details SADABS
_exptl_crystal_colour BLACK
_exptl_crystal_density_diffrn 2.134
_exptl_crystal_density_method 'not measured'
_exptl_crystal_description BLOCKS
_exptl_crystal_F_000 2736
_exptl_crystal_size_max 0.29
_exptl_crystal_size_mid 0.22
_exptl_crystal_size_min 0.15
_refine_diff_density_max 1.811
_refine_diff_density_min -1.728
_refine_diff_density_rms 0.230
_refine_ls_extinction_coef 0.00011(4)
_refine_ls_extinction_expression Fc^*^=kFc[1+0.001xFc^2^\l^3^/sin(2\q)]^-1/4^
_refine_ls_extinction_method SHELXL
_refine_ls_goodness_of_fit_ref 1.201
_refine_ls_hydrogen_treatment mixed
_refine_ls_matrix_type full
_refine_ls_number_parameters 531
_refine_ls_number_reflns 6378
_refine_ls_number_restraints 0
_refine_ls_restrained_S_all 1.201
_refine_ls_R_factor_all 0.0965
_refine_ls_R_factor_gt 0.0745
_refine_ls_shift/su_max 0.000
_refine_ls_shift/su_mean 0.000
_refine_ls_structure_factor_coef Fsqd
_refine_ls_weighting_details 'calc w=1/[\s^2^(Fo^2^)+(0.0314P)^2^+159.1584P] where P=(Fo^2^+2Fc^2^)/3'
_refine_ls_weighting_scheme calc
_refine_ls_wR_factor_gt 0.1749
_refine_ls_wR_factor_ref 0.1885
_reflns_number_gt 5253
_reflns_number_total 6378
_reflns_threshold_expression >2sigma(I)
_cod_data_source_file om070205h-file001.cif
_cod_data_source_block 3c_(pg171am)
_cod_depositor_comments
;
The following automatic conversions were performed:

'_exptl_absorpt_correction_type' value 'EMPIRICAL' changed to
'empirical' according to
/home/saulius/struct/CIF-dictionaries/cif_core.dic dictionary named
'cif_core.dic' version 2.4.1 from 2010-06-29.

Automatic conversion script
Id: cif_fix_values 1715 2011-07-08 13:25:40Z adriana 
;
_cod_original_sg_symbol_H-M P2(1)/n
_cod_database_code 4073268

loop_
_symmetry_equiv_pos_as_xyz
'x, y, z'
'-x+1/2, y+1/2, -z+1/2'
'-x, -y, -z'
'x-1/2, -y-1/2, z-1/2'

loop_
_atom_site_label
_atom_site_type_symbol
_atom_site_fract_x
_atom_site_fract_y
_atom_site_fract_z
_atom_site_U_iso_or_equiv
_atom_site_adp_type
_atom_site_occupancy
_atom_site_symmetry_multiplicity
_atom_site_calc_flag
_atom_site_refinement_flags
C1 C 0.228(2) 0.2774(6) 0.3258(12) 0.049(5) Uani 1 1 d .
H1 H 0.2243 0.3017 0.3698 0.059 Uiso 1 1 calc R
C2 C 0.099(2) 0.2675(6) 0.2628(13) 0.051(5) Uani 1 1 d .
H2 H 0.0893 0.2610 0.1958 0.061 Uiso 1 1 calc R
C3 C -0.0124(17) 0.2609(5) 0.2939(11) 0.038(4) Uani 1 1 d .
H3 H -0.0960 0.2508 0.2471 0.046 Uiso 1 1 calc R
C4 C -0.0048(18) 0.2658(5) 0.3907(12) 0.045(4) Uani 1 1 d .
H4 H 0.0407 0.2932 0.4208 0.054 Uiso 1 1 calc R
C5 C -0.1184(17) 0.2536(5) 0.4215(13) 0.044(4) Uani 1 1 d .
H5 H -0.2067 0.2504 0.3736 0.052 Uiso 1 1 calc R
C6 C -0.1043(18) 0.2534(6) 0.5211(13) 0.045(4) Uani 1 1 d .
H6 H -0.1839 0.2504 0.5398 0.054 Uiso 1 1 calc R
C7 C 0.018(2) 0.2509(6) 0.5910(16) 0.058(5) Uani 1 1 d .
H7A H 0.0184 0.2445 0.6556 0.070 Uiso 1 1 calc R
H7B H 0.0828 0.2731 0.5885 0.070 Uiso 1 1 calc R
C8 C 0.3463(19) 0.2832(7) 0.2922(16) 0.061(5) Uani 1 1 d .
H8A H 0.3279 0.2697 0.2293 0.073 Uiso 1 1 calc R
H8B H 0.4227 0.2682 0.3362 0.073 Uiso 1 1 calc R
C9 C 0.376(3) 0.3338(8) 0.2873(18) 0.094(9) Uani 1 1 d .
H9A H 0.3866 0.3475 0.3482 0.141 Uiso 1 1 calc R
H9B H 0.3042 0.3479 0.2387 0.141 Uiso 1 1 calc R
H9C H 0.4565 0.3374 0.2722 0.141 Uiso 1 1 calc R
C11 C 0.1638(15) 0.0568(6) 0.3480(10) 0.033(4) Uani 1 1 d .
C12 C 0.260(2) 0.0299(6) 0.4112(15) 0.060(6) Uani 1 1 d .
H12 H 0.3305 0.0434 0.4584 0.072 Uiso 1 1 calc R
C13 C 0.255(3) -0.0151(7) 0.4054(19) 0.080(8) Uani 1 1 d .
H13 H 0.3185 -0.0325 0.4495 0.096 Uiso 1 1 calc R
C14 C 0.154(3) -0.0351(8) 0.3341(18) 0.076(7) Uani 1 1 d .
H14 H 0.1503 -0.0662 0.3301 0.091 Uiso 1 1 calc R
C15 C 0.059(2) -0.0100(6) 0.2684(15) 0.057(5) Uani 1 1 d .
C16 C -0.052(3) -0.0323(7) 0.1945(17) 0.082(8) Uani 1 1 d .
H16A H -0.0432 -0.0643 0.2022 0.123 Uiso 1 1 calc R
H16B H -0.0507 -0.0242 0.1320 0.123 Uiso 1 1 calc R
H16C H -0.1348 -0.0231 0.2013 0.123 Uiso 1 1 calc R
C91 C 0.298(5) 0.1253(12) 0.935(2) 0.24(4) Uani 1 1 d G
H91A H 0.2417 0.1027 0.9474 0.363 Uiso 1 1 calc R
H91B H 0.2594 0.1367 0.8716 0.363 Uiso 1 1 calc R
H91C H 0.3087 0.1493 0.9806 0.363 Uiso 1 1 calc R
C92 C 0.427(4) 0.1059(17) 0.946(2) 0.36(7) Uani 1 1 d G
H92A H 0.4595 0.0911 1.0077 0.435 Uiso 1 1 calc R
H92B H 0.4882 0.1302 0.9469 0.435 Uiso 1 1 calc R
C93 C 0.434(3) 0.0739(10) 0.873(3) 0.34(5) Uani 1 1 d G
H93A H 0.4034 0.0451 0.8881 0.412 Uiso 1 1 calc R
H93B H 0.3717 0.0835 0.8120 0.412 Uiso 1 1 calc R
C94 C 0.562(3) 0.0673(16) 0.861(3) 0.27(4) Uani 1 1 d G
H94A H 0.6197 0.0523 0.9174 0.327 Uiso 1 1 calc R
H94B H 0.6005 0.0966 0.8580 0.327 Uiso 1 1 calc R
C95 C 0.565(4) 0.0419(17) 0.777(4) 0.27(4) Uani 1 1 d G
H95A H 0.4762 0.0391 0.7328 0.408 Uiso 1 1 calc R
H95B H 0.6003 0.0125 0.7967 0.408 Uiso 1 1 calc R
H95C H 0.6192 0.0571 0.7464 0.408 Uiso 1 1 calc R
C100 C 0.3305(19) 0.1640(7) 0.2480(14) 0.057(5) Uani 1 1 d .
C101 C 0.179(2) 0.0926(6) 0.1525(14) 0.055(5) Uani 1 1 d .
C102 C 0.0844(19) 0.1746(6) 0.1073(13) 0.046(4) Uani 1 1 d .
C201 C -0.0998(19) 0.0854(6) 0.3857(13) 0.047(4) Uani 1 1 d .
C202 C -0.2002(19) 0.1611(7) 0.2996(13) 0.050(5) Uani 1 1 d .
C301 C -0.091(2) 0.0533(6) 0.0535(15) 0.060(5) Uani 1 1 d .
C302 C -0.245(3) 0.0561(7) 0.1833(16) 0.073(7) Uani 1 1 d .
C303 C -0.180(2) 0.1315(7) 0.1095(14) 0.053(5) Uani 1 1 d .
C401 C 0.468(2) 0.0987(7) 0.3828(15) 0.060(5) Uani 1 1 d .
C402 C 0.4881(18) 0.1839(8) 0.4322(14) 0.057(5) Uani 1 1 d .
C500 C 0.1585(19) 0.1707(6) 0.6045(13) 0.049(5) Uani 1 1 d .
C501 C 0.1604(19) 0.0836(6) 0.5611(12) 0.049(5) Uani 1 1 d .
C502 C 0.377(2) 0.1370(7) 0.5634(14) 0.060(5) Uani 1 1 d .
C601 C 0.2694(17) 0.2252(6) 0.4849(11) 0.040(4) Uani 1 1 d .
C701 C -0.120(2) 0.1579(6) 0.5360(13) 0.052(5) Uani 1 1 d .
N1 N 0.1560(14) 0.1033(4) 0.3523(9) 0.037(3) Uani 1 1 d .
N2 N 0.0637(14) 0.0362(4) 0.2749(10) 0.041(3) Uani 1 1 d .
O100 O 0.3889(15) 0.1790(6) 0.2005(11) 0.079(5) Uani 1 1 d .
O101 O 0.2192(17) 0.0647(5) 0.1137(12) 0.081(5) Uani 1 1 d .
O102 O 0.0584(17) 0.1956(5) 0.0375(10) 0.075(5) Uani 1 1 d .
O201 O -0.1413(16) 0.0558(5) 0.4198(11) 0.072(4) Uani 1 1 d .
O202 O -0.3073(15) 0.1768(5) 0.2733(11) 0.075(4) Uani 1 1 d .
O301 O -0.105(2) 0.0379(7) -0.0208(14) 0.115(7) Uani 1 1 d .
O302 O -0.341(2) 0.0418(7) 0.1875(15) 0.120(8) Uani 1 1 d .
O303 O -0.2425(16) 0.1609(5) 0.0666(11) 0.076(4) Uani 1 1 d .
O401 O 0.5478(15) 0.0734(6) 0.3807(13) 0.089(5) Uani 1 1 d .
O402 O 0.5806(13) 0.2073(6) 0.4599(12) 0.079(5) Uani 1 1 d .
O500 O 0.2069(15) 0.1780(6) 0.6879(11) 0.081(5) Uani 1 1 d .
O501 O 0.146(2) 0.0538(5) 0.6059(12) 0.092(6) Uani 1 1 d .
O502 O 0.4770(16) 0.1389(6) 0.6254(11) 0.080(5) Uani 1 1 d .
O601 O 0.3465(12) 0.2411(4) 0.5531(9) 0.053(3) Uani 1 1 d .
O701 O -0.1964(15) 0.1356(5) 0.5555(11) 0.071(4) Uani 1 1 d .
Ru1 Ru 0.12884(13) 0.13999(4) 0.21928(9) 0.0316(3) Uani 1 1 d .
Ru2 Ru -0.03268(13) 0.13349(4) 0.33366(9) 0.0306(3) Uani 1 1 d .
Ru3 Ru -0.08401(15) 0.08172(5) 0.17266(10) 0.0415(4) Uani 1 1 d .
Ru4 Ru 0.34758(13) 0.14531(5) 0.38347(9) 0.0365(4) Uani 1 1 d .
Ru5 Ru 0.18827(13) 0.13520(5) 0.49550(9) 0.0352(4) Uani 1 1 d .
Ru6 Ru 0.14207(13) 0.20888(4) 0.36874(9) 0.0305(3) Uani 1 1 d .
Ru7 Ru -0.00795(14) 0.19261(5) 0.49264(9) 0.0361(4) Uani 1 1 d .
H100 H 0.045(17) 0.175(6) 0.276(12) 0.054 Uiso 1 1 d .

loop_
_atom_site_aniso_label
_atom_site_aniso_U_11
_atom_site_aniso_U_22
_atom_site_aniso_U_33
_atom_site_aniso_U_23
_atom_site_aniso_U_13
_atom_site_aniso_U_12
C1 0.077(14) 0.035(9) 0.034(9) 0.013(7) 0.016(10) 0.013(9)
C2 0.080(15) 0.033(9) 0.044(11) 0.012(8) 0.024(10) 0.010(9)
C3 0.034(10) 0.036(9) 0.039(9) 0.000(7) 0.005(8) 0.009(7)
C4 0.055(12) 0.023(8) 0.051(11) -0.012(7) 0.010(9) 0.005(8)
C5 0.030(10) 0.038(9) 0.052(11) 0.001(8) 0.000(8) 0.006(7)
C6 0.036(10) 0.051(11) 0.058(12) -0.014(9) 0.030(9) -0.003(8)
C7 0.059(14) 0.047(11) 0.079(14) -0.012(10) 0.037(12) 0.000(10)
C8 0.039(11) 0.078(14) 0.071(14) 0.004(11) 0.027(10) -0.006(10)
C9 0.10(2) 0.081(17) 0.091(18) 0.017(14) 0.025(16) -0.049(16)
C11 0.022(8) 0.061(11) 0.022(8) 0.000(7) 0.014(7) 0.008(8)
C12 0.066(14) 0.046(11) 0.075(14) 0.019(10) 0.033(12) 0.022(10)
C13 0.11(2) 0.049(13) 0.10(2) 0.051(13) 0.061(17) 0.043(13)
C14 0.11(2) 0.046(13) 0.084(17) -0.002(12) 0.053(17) 0.007(14)
C15 0.083(16) 0.041(11) 0.068(13) 0.002(10) 0.052(12) 0.000(10)
C16 0.13(2) 0.033(11) 0.082(16) -0.011(11) 0.032(16) -0.012(13)
C91 0.44(10) 0.20(5) 0.10(3) -0.03(3) 0.10(4) -0.19(6)
C92 0.15(6) 0.24(8) 0.54(15) 0.04(9) -0.09(8) -0.08(6)
C93 0.25(9) 0.26(9) 0.44(13) -0.10(9) 0.00(9) -0.05(8)
C94 0.09(4) 0.31(9) 0.38(11) 0.02(8) 0.03(5) 0.01(5)
C95 0.34(9) 0.21(6) 0.37(10) 0.08(6) 0.26(8) 0.11(6)
C100 0.042(12) 0.071(13) 0.055(12) 0.012(10) 0.013(10) -0.004(10)
C101 0.070(14) 0.042(11) 0.065(13) 0.005(9) 0.038(11) -0.002(10)
C102 0.058(12) 0.043(10) 0.039(10) 0.004(8) 0.017(9) 0.006(9)
C201 0.051(12) 0.046(10) 0.050(11) -0.001(9) 0.025(9) -0.001(9)
C202 0.041(12) 0.058(12) 0.045(11) -0.007(9) 0.006(9) -0.006(9)
C301 0.082(16) 0.039(10) 0.060(13) -0.015(10) 0.025(11) -0.009(10)
C302 0.10(2) 0.049(12) 0.076(15) -0.003(11) 0.033(14) -0.031(13)
C303 0.044(12) 0.062(13) 0.052(11) -0.008(10) 0.016(9) -0.014(10)
C401 0.048(13) 0.063(13) 0.074(14) 0.018(11) 0.025(11) 0.021(11)
C402 0.022(10) 0.093(16) 0.061(12) 0.015(11) 0.019(9) 0.001(10)
C500 0.047(11) 0.055(11) 0.043(11) -0.009(9) 0.010(9) -0.024(9)
C501 0.058(13) 0.058(12) 0.032(9) 0.010(9) 0.016(9) 0.002(9)
C502 0.055(13) 0.072(14) 0.045(11) 0.022(10) 0.007(10) 0.004(11)
C601 0.038(10) 0.045(10) 0.025(9) 0.022(8) -0.006(8) 0.020(8)
C701 0.061(13) 0.050(11) 0.045(11) 0.006(9) 0.017(10) -0.006(10)
N1 0.049(9) 0.038(8) 0.030(7) 0.012(6) 0.020(6) 0.020(6)
N2 0.048(9) 0.028(7) 0.056(9) 0.016(6) 0.030(8) 0.014(6)
O100 0.058(10) 0.116(13) 0.068(10) 0.028(9) 0.027(8) -0.027(9)
O101 0.096(12) 0.056(9) 0.118(13) -0.019(9) 0.074(11) 0.010(8)
O102 0.104(13) 0.081(10) 0.043(8) 0.028(8) 0.028(8) 0.026(9)
O201 0.087(11) 0.062(9) 0.084(10) 0.014(8) 0.051(9) -0.013(8)
O202 0.049(10) 0.091(11) 0.078(10) -0.022(9) 0.012(8) 0.013(8)
O301 0.121(17) 0.124(16) 0.090(14) -0.055(13) 0.020(12) 0.012(13)
O302 0.098(15) 0.137(18) 0.140(18) -0.029(14) 0.061(14) -0.075(14)
O303 0.069(11) 0.075(10) 0.074(10) 0.007(9) 0.009(8) 0.020(9)
O401 0.046(9) 0.098(13) 0.122(14) 0.010(11) 0.026(9) 0.034(9)
O402 0.020(8) 0.097(12) 0.112(13) -0.010(10) 0.012(8) 0.010(8)
O500 0.056(10) 0.113(13) 0.061(10) -0.033(9) 0.003(8) 0.010(9)
O501 0.136(16) 0.072(11) 0.083(11) 0.042(9) 0.055(11) -0.002(10)
O502 0.059(10) 0.109(13) 0.057(9) 0.022(9) -0.003(8) 0.003(9)
O601 0.037(7) 0.070(9) 0.043(7) 0.010(6) -0.002(6) -0.005(6)
O701 0.063(10) 0.079(10) 0.088(11) 0.013(8) 0.046(9) -0.012(8)
Ru1 0.0322(8) 0.0353(7) 0.0287(7) 0.0017(5) 0.0117(6) -0.0005(6)
Ru2 0.0278(7) 0.0367(7) 0.0284(7) -0.0016(5) 0.0109(5) -0.0027(5)
Ru3 0.0457(9) 0.0372(8) 0.0418(8) -0.0080(6) 0.0144(7) -0.0062(6)
Ru4 0.0269(7) 0.0459(8) 0.0365(7) 0.0070(6) 0.0101(6) 0.0045(6)
Ru5 0.0342(8) 0.0435(8) 0.0278(7) 0.0084(6) 0.0099(6) 0.0032(6)
Ru6 0.0309(7) 0.0339(7) 0.0256(6) 0.0003(5) 0.0079(5) -0.0021(5)
Ru7 0.0375(8) 0.0424(8) 0.0315(7) -0.0041(6) 0.0155(6) -0.0013(6)

loop_
_atom_type_symbol
_atom_type_description
_atom_type_scat_dispersion_real
_atom_type_scat_dispersion_imag
_atom_type_scat_source
C C 0.0033 0.0016 'International Tables Vol C Tables 4.2.6.8 and 6.1.1.4'
H H 0.0000 0.0000 'International Tables Vol C Tables 4.2.6.8 and 6.1.1.4'
N N 0.0061 0.0033 'International Tables Vol C Tables 4.2.6.8 and 6.1.1.4'
O O 0.0106 0.0060 'International Tables Vol C Tables 4.2.6.8 and 6.1.1.4'
Ru Ru -1.2594 0.8363 'International Tables Vol C Tables 4.2.6.8 and 6.1.1.4'

loop_
_geom_angle_atom_site_label_1
_geom_angle_atom_site_label_2
_geom_angle_atom_site_label_3
_geom_angle
C2 C1 C8 122.9(17)
C2 C1 Ru6 68.0(10)
C8 C1 Ru6 127.8(13)
C2 C1 H1 110.6
C8 C1 H1 110.6
Ru6 C1 H1 110.6
C1 C2 C3 123.5(17)
C1 C2 Ru6 77.2(10)
C3 C2 Ru6 71.0(9)
C1 C2 H2 118.0
C3 C2 H2 118.0
Ru6 C2 H2 118.0
C4 C3 C2 122.3(16)
C4 C3 Ru6 77.7(9)
C2 C3 Ru6 72.6(9)
C4 C3 H3 118.8
C2 C3 H3 118.8
Ru6 C3 H3 118.8
C3 C4 C5 120.5(16)
C3 C4 Ru6 67.3(9)
C5 C4 Ru6 120.4(11)
C3 C4 H4 113.7
C5 C4 H4 113.7
Ru6 C4 H4 113.7
C6 C5 C4 120.0(15)
C6 C5 Ru7 69.7(10)
C4 C5 Ru7 89.2(10)
C6 C5 H5 119.6
C4 C5 H5 119.6
Ru7 C5 H5 119.6
C7 C6 C5 121.8(16)
C7 C6 Ru7 73.1(11)
C5 C6 Ru7 72.7(9)
C7 C6 H6 118.8
C5 C6 H6 118.8
Ru7 C6 H6 118.8
C6 C7 Ru7 70.7(11)
C6 C7 H7A 116.6
Ru7 C7 H7A 116.6
C6 C7 H7B 116.6
Ru7 C7 H7B 116.6
H7A C7 H7B 113.5
C1 C8 C9 109.4(18)
C1 C8 H8A 109.8
C9 C8 H8A 109.8
C1 C8 H8B 109.8
C9 C8 H8B 109.8
H8A C8 H8B 108.2
C8 C9 H9A 109.5
C8 C9 H9B 109.5
H9A C9 H9B 109.5
C8 C9 H9C 109.5
H9A C9 H9C 109.5
H9B C9 H9C 109.5
N2 C11 N1 115.8(13)
N2 C11 C12 118.4(16)
N1 C11 C12 125.8(16)
C13 C12 C11 122(2)
C13 C12 H12 119.2
C11 C12 H12 119.2
C12 C13 C14 119(2)
C12 C13 H13 120.3
C14 C13 H13 120.3
C13 C14 C15 121(2)
C13 C14 H14 119.3
C15 C14 H14 119.3
C14 C15 N2 119(2)
C14 C15 C16 120.3(19)
N2 C15 C16 120.2(19)
C15 C16 H16A 109.5
C15 C16 H16B 109.5
H16A C16 H16B 109.5
C15 C16 H16C 109.5
H16A C16 H16C 109.5
H16B C16 H16C 109.5
C92 C91 H91A 109.5
C92 C91 H91B 109.5
H91A C91 H91B 109.5
C92 C91 H91C 109.5
H91A C91 H91C 109.5
H91B C91 H91C 109.5
C91 C92 C93 117.1
C91 C92 H92A 108.0
C93 C92 H92A 108.0
C91 C92 H92B 108.0
C93 C92 H92B 108.0
H92A C92 H92B 107.3
C94 C93 C92 117.1
C94 C93 H93A 108.0
C92 C93 H93A 108.0
C94 C93 H93B 108.0
C92 C93 H93B 108.0
H93A C93 H93B 107.3
C93 C94 C95 117.1
C93 C94 H94A 108.0
C95 C94 H94A 108.0
C93 C94 H94B 108.0
C95 C94 H94B 108.0
H94A C94 H94B 107.3
C94 C95 H95A 109.5
C94 C95 H95B 109.5
H95A C95 H95B 109.5
C94 C95 H95C 109.5
H95A C95 H95C 109.5
H95B C95 H95C 109.5
O100 C100 Ru4 143.6(16)
O100 C100 Ru1 134.2(16)
Ru4 C100 Ru1 82.2(7)
O101 C101 Ru1 175.1(19)
O102 C102 Ru1 179.0(18)
O201 C201 Ru2 178.6(16)
O202 C202 Ru2 175.9(17)
O301 C301 Ru3 175(2)
O302 C302 Ru3 178(3)
O303 C303 Ru3 176.6(18)
O401 C401 Ru4 174(2)
O402 C402 Ru4 176.3(19)
O500 C500 Ru5 141.9(17)
O500 C500 Ru7 136.6(16)
Ru5 C500 Ru7 81.5(7)
O501 C501 Ru5 175.9(18)
O502 C502 Ru5 161.0(19)
O502 C502 Ru4 125.2(16)
Ru5 C502 Ru4 73.4(6)
O601 C601 Ru6 171.1(14)
O701 C701 Ru7 174.5(17)
C11 N1 Ru2 118.8(11)
C11 N1 Ru1 116.8(9)
Ru2 N1 Ru1 80.3(4)
C11 N1 Ru5 118.2(9)
Ru2 N1 Ru5 77.9(4)
Ru1 N1 Ru5 124.8(6)
C11 N1 Ru4 119.1(10)
Ru2 N1 Ru4 122.1(6)
Ru1 N1 Ru4 75.9(4)
Ru5 N1 Ru4 74.3(4)
C15 N2 C11 119.9(16)
C15 N2 Ru3 123.7(14)
C11 N2 Ru3 116.4(10)
C102 Ru1 C101 89.1(8)
C102 Ru1 C100 86.4(8)
C101 Ru1 C100 85.2(8)
C102 Ru1 N1 172.2(7)
C101 Ru1 N1 96.8(7)
C100 Ru1 N1 99.2(6)
C102 Ru1 Ru3 100.2(6)
C101 Ru1 Ru3 75.6(6)
C100 Ru1 Ru3 159.5(6)
N1 Ru1 Ru3 76.4(4)
C102 Ru1 Ru4 129.7(6)
C101 Ru1 Ru4 101.4(7)
C100 Ru1 Ru4 46.6(5)
N1 Ru1 Ru4 54.2(4)
Ru3 Ru1 Ru4 130.08(7)
C102 Ru1 Ru2 123.0(6)
C101 Ru1 Ru2 126.8(6)
C100 Ru1 Ru2 132.4(5)
N1 Ru1 Ru2 49.2(3)
Ru3 Ru1 Ru2 59.04(7)
Ru4 Ru1 Ru2 89.15(11)
C102 Ru1 Ru6 102.2(5)
C101 Ru1 Ru6 160.7(7)
C100 Ru1 Ru6 79.9(6)
N1 Ru1 Ru6 73.7(4)
Ru3 Ru1 Ru6 116.94(7)
Ru4 Ru1 Ru6 59.37(7)
Ru2 Ru1 Ru6 59.25(6)
C102 Ru1 H100 94(5)
C101 Ru1 H100 165(6)
C100 Ru1 H100 109(6)
N1 Ru1 H100 79(5)
Ru3 Ru1 H100 90(5)
Ru4 Ru1 H100 88(5)
Ru2 Ru1 H100 41(5)
Ru6 Ru1 H100 31(5)
C201 Ru2 C202 89.3(8)
C201 Ru2 N1 95.5(7)
C202 Ru2 N1 172.2(7)
C201 Ru2 Ru3 85.9(5)
C202 Ru2 Ru3 96.5(5)
N1 Ru2 Ru3 77.7(4)
C201 Ru2 Ru5 89.6(6)
C202 Ru2 Ru5 133.8(5)
N1 Ru2 Ru5 52.7(3)
Ru3 Ru2 Ru5 129.43(8)
C201 Ru2 Ru1 134.1(5)
C202 Ru2 Ru1 122.0(6)
N1 Ru2 Ru1 50.5(3)
Ru3 Ru2 Ru1 60.02(7)
Ru5 Ru2 Ru1 90.02(11)
C201 Ru2 Ru6 147.3(6)
C202 Ru2 Ru6 102.2(6)
N1 Ru2 Ru6 77.1(4)
Ru3 Ru2 Ru6 122.31(7)
Ru5 Ru2 Ru6 60.38(6)
Ru1 Ru2 Ru6 63.81(6)
C201 Ru2 Ru7 94.6(5)
C202 Ru2 Ru7 77.0(5)
N1 Ru2 Ru7 108.8(4)
Ru3 Ru2 Ru7 173.42(7)
Ru5 Ru2 Ru7 57.14(7)
Ru1 Ru2 Ru7 122.81(8)
Ru6 Ru2 Ru7 59.36(6)
C201 Ru2 H100 172(5)
C202 Ru2 H100 97(5)
N1 Ru2 H100 78(5)
Ru3 Ru2 H100 88(5)
Ru5 Ru2 H100 90(5)
Ru1 Ru2 H100 38(5)
Ru6 Ru2 H100 36(5)
Ru7 Ru2 H100 92(5)
C303 Ru3 C301 92.4(8)
C303 Ru3 C302 90.0(9)
C301 Ru3 C302 97.4(9)
C303 Ru3 N2 164.6(7)
C301 Ru3 N2 99.0(7)
C302 Ru3 N2 98.8(8)
C303 Ru3 Ru2 84.6(6)
C301 Ru3 Ru2 167.5(6)
C302 Ru3 Ru2 94.8(7)
N2 Ru3 Ru2 82.0(4)
C303 Ru3 Ru1 84.0(6)
C301 Ru3 Ru1 106.7(6)
C302 Ru3 Ru1 155.4(7)
N2 Ru3 Ru1 82.8(4)
Ru2 Ru3 Ru1 60.94(6)
C402 Ru4 C401 89.6(9)
C402 Ru4 C100 90.7(8)
C401 Ru4 C100 92.2(9)
C402 Ru4 N1 166.2(7)
C401 Ru4 N1 99.2(7)
C100 Ru4 N1 99.5(6)
C402 Ru4 C502 81.4(8)
C401 Ru4 C502 94.6(8)
C100 Ru4 C502 169.4(8)
N1 Ru4 C502 87.3(6)
C402 Ru4 Ru5 114.8(6)
C401 Ru4 Ru5 118.5(6)
C100 Ru4 Ru5 138.6(6)
N1 Ru4 Ru5 51.6(3)
C502 Ru4 Ru5 42.4(5)
C402 Ru4 Ru1 136.5(6)
C401 Ru4 Ru1 109.4(7)
C100 Ru4 Ru1 51.2(6)
N1 Ru4 Ru1 50.0(3)
C502 Ru4 Ru1 132.8(5)
Ru5 Ru4 Ru1 90.57(11)
C402 Ru4 Ru6 97.0(6)
C401 Ru4 Ru6 173.1(7)
C100 Ru4 Ru6 85.6(6)
N1 Ru4 Ru6 74.8(3)
C502 Ru4 Ru6 88.5(5)
Ru5 Ru4 Ru6 60.47(7)
Ru1 Ru4 Ru6 64.16(7)
C501 Ru5 C502 93.9(8)
C501 Ru5 C500 85.8(8)
C502 Ru5 C500 89.0(8)
C501 Ru5 N1 97.9(6)
C502 Ru5 N1 108.2(7)
C500 Ru5 N1 162.0(6)
C501 Ru5 Ru7 105.8(6)
C502 Ru5 Ru7 131.5(7)
C500 Ru5 Ru7 50.2(6)
N1 Ru5 Ru7 112.1(3)
C501 Ru5 Ru4 129.0(6)
C502 Ru5 Ru4 64.2(6)
C500 Ru5 Ru4 134.9(5)
N1 Ru5 Ru4 54.0(4)
Ru7 Ru5 Ru4 123.47(8)
C501 Ru5 Ru2 101.3(6)
C502 Ru5 Ru2 154.3(6)
C500 Ru5 Ru2 112.6(5)
N1 Ru5 Ru2 49.5(3)
Ru7 Ru5 Ru2 63.76(7)
Ru4 Ru5 Ru2 90.16(11)
C501 Ru5 Ru6 161.7(6)
C502 Ru5 Ru6 104.4(6)
C500 Ru5 Ru6 94.6(5)
N1 Ru5 Ru6 76.4(3)
Ru7 Ru5 Ru6 61.90(7)
Ru4 Ru5 Ru6 61.58(6)
Ru2 Ru5 Ru6 61.66(6)
C601 Ru6 C3 117.6(6)
C601 Ru6 C2 110.4(7)
C3 Ru6 C2 36.5(6)
C601 Ru6 C4 90.2(7)
C3 Ru6 C4 35.0(6)
C2 Ru6 C4 63.9(7)
C601 Ru6 C1 78.2(7)
C3 Ru6 C1 64.5(6)
C2 Ru6 C1 34.8(6)
C4 Ru6 C1 75.9(6)
C601 Ru6 Ru5 71.2(5)
C3 Ru6 Ru5 142.7(4)
C2 Ru6 Ru5 178.3(5)
C4 Ru6 Ru5 116.1(4)
C1 Ru6 Ru5 146.8(4)
C601 Ru6 Ru7 81.2(6)
C3 Ru6 Ru7 87.6(4)
C2 Ru6 Ru7 122.9(5)
C4 Ru6 Ru7 60.2(4)
C1 Ru6 Ru7 131.1(4)
Ru5 Ru6 Ru7 56.83(6)
C601 Ru6 Ru4 78.1(5)
C3 Ru6 Ru4 155.3(4)
C2 Ru6 Ru4 122.4(5)
C4 Ru6 Ru4 168.0(4)
C1 Ru6 Ru4 103.6(5)
Ru5 Ru6 Ru4 57.95(6)
Ru7 Ru6 Ru4 114.78(8)
C601 Ru6 Ru2 127.3(5)
C3 Ru6 Ru2 97.0(4)
C2 Ru6 Ru2 120.4(5)
C4 Ru6 Ru2 99.5(4)
C1 Ru6 Ru2 154.4(4)
Ru5 Ru6 Ru2 57.96(7)
Ru7 Ru6 Ru2 60.66(6)
Ru4 Ru6 Ru2 86.03(10)
C601 Ru6 Ru1 134.5(5)
C3 Ru6 Ru1 105.0(4)
C2 Ru6 Ru1 94.1(5)
C4 Ru6 Ru1 135.3(4)
C1 Ru6 Ru1 108.7(4)
Ru5 Ru6 Ru1 84.82(10)
Ru7 Ru6 Ru1 117.29(8)
Ru4 Ru6 Ru1 56.47(6)
Ru2 Ru6 Ru1 56.94(6)
C601 Ru6 H100 160(6)
C3 Ru6 H100 82(6)
C2 Ru6 H100 88(5)
C4 Ru6 H100 106(6)
C1 Ru6 H100 117(5)
Ru5 Ru6 H100 90(5)
Ru7 Ru6 H100 95(6)
Ru4 Ru6 H100 85(6)
Ru2 Ru6 H100 39(6)
Ru1 Ru6 H100 32(6)
C701 Ru7 C500 91.7(8)
C701 Ru7 C6 90.0(8)
C500 Ru7 C6 115.9(7)
C701 Ru7 C7 99.6(8)
C500 Ru7 C7 80.7(8)
C6 Ru7 C7 36.3(7)
C701 Ru7 C5 108.5(8)
C500 Ru7 C5 143.7(7)
C6 Ru7 C5 37.6(7)
C7 Ru7 C5 66.7(7)
C701 Ru7 Ru5 103.1(6)
C500 Ru7 Ru5 48.3(5)
C6 Ru7 Ru5 159.0(5)
C7 Ru7 Ru5 123.9(5)
C5 Ru7 Ru5 144.4(5)
C701 Ru7 Ru6 152.2(6)
C500 Ru7 Ru6 92.8(5)
C6 Ru7 Ru6 112.4(5)
C7 Ru7 Ru6 108.2(5)
C5 Ru7 Ru6 83.1(5)
Ru5 Ru7 Ru6 61.27(7)
C701 Ru7 Ru2 92.4(6)
C500 Ru7 Ru2 106.2(5)
C6 Ru7 Ru2 137.7(5)
C7 Ru7 Ru2 166.0(6)
C5 Ru7 Ru2 102.9(5)
Ru5 Ru7 Ru2 59.10(6)
Ru6 Ru7 Ru2 59.99(7)

loop_
_geom_bond_atom_site_label_1
_geom_bond_atom_site_label_2
_geom_bond_distance
C1 C2 1.41(3)
C1 C8 1.51(3)
C1 Ru6 2.409(18)
C1 H1 0.9800
C2 C3 1.43(2)
C2 Ru6 2.291(16)
C2 H2 0.9800
C3 C4 1.41(2)
C3 Ru6 2.270(15)
C3 H3 0.9800
C4 C5 1.47(3)
C4 Ru6 2.405(16)
C4 H4 0.9800
C5 C6 1.43(2)
C5 Ru7 2.234(16)
C5 H5 0.9800
C6 C7 1.37(3)
C6 Ru7 2.194(17)
C6 H6 0.9800
C7 Ru7 2.224(19)
C7 H7A 0.9700
C7 H7B 0.9700
C8 C9 1.55(3)
C8 H8A 0.9700
C8 H8B 0.9700
C9 H9A 0.9600
C9 H9B 0.9600
C9 H9C 0.9600
C11 N2 1.39(2)
C11 N1 1.39(2)
C11 C12 1.40(2)
C12 C13 1.35(3)
C12 H12 0.9300
C13 C14 1.37(3)
C13 H13 0.9300
C14 C15 1.37(3)
C14 H14 0.9300
C15 N2 1.38(2)
C15 C16 1.48(3)
C16 H16A 0.9600
C16 H16B 0.9600
C16 H16C 0.9600
C91 C92 1.4559
C91 H91A 0.9600
C91 H91B 0.9600
C91 H91C 0.9600
C92 C93 1.4565
C92 H92A 0.9700
C92 H92B 0.9700
C93 C94 1.4556
C93 H93A 0.9700
C93 H93B 0.9700
C94 C95 1.4581
C94 H94A 0.9700
C94 H94B 0.9700
C95 H95A 0.9600
C95 H95B 0.9600
C95 H95C 0.9600
C100 O100 1.17(2)
C100 Ru4 2.03(2)
C100 Ru1 2.18(2)
C101 O101 1.17(2)
C101 Ru1 1.90(2)
C102 O102 1.16(2)
C102 Ru1 1.874(18)
C201 O201 1.17(2)
C201 Ru2 1.878(18)
C202 O202 1.18(2)
C202 Ru2 1.88(2)
C301 O301 1.15(2)
C301 Ru3 1.93(2)
C302 O302 1.13(3)
C302 Ru3 1.93(2)
C303 O303 1.16(2)
C303 Ru3 1.87(2)
C401 O401 1.15(2)
C401 Ru4 1.90(2)
C402 O402 1.17(2)
C402 Ru4 1.84(2)
C500 O500 1.19(2)
C500 Ru5 2.036(19)
C500 Ru7 2.095(19)
C501 O501 1.15(2)
C501 Ru5 1.894(18)
C502 O502 1.16(2)
C502 Ru5 1.93(2)
C502 Ru4 2.584(19)
C601 O601 1.17(2)
C601 Ru6 1.870(17)
C701 O701 1.16(2)
C701 Ru7 1.85(2)
N1 Ru2 2.140(13)
N1 Ru1 2.183(12)
N1 Ru5 2.240(13)
N1 Ru4 2.312(15)
N2 Ru3 2.248(13)
Ru1 Ru3 2.763(3)
Ru1 Ru4 2.765(3)
Ru1 Ru2 2.788(3)
Ru1 Ru6 2.985(3)
Ru1 H100 1.76(17)
Ru2 Ru3 2.736(3)
Ru2 Ru5 2.754(3)
Ru2 Ru6 2.859(3)
Ru2 Ru7 2.879(3)
Ru2 H100 1.86(17)
Ru4 Ru5 2.751(3)
Ru4 Ru6 2.854(3)
Ru5 Ru7 2.696(3)
Ru5 Ru6 2.824(3)
Ru6 Ru7 2.841(3)
Ru6 H100 1.74(17)
